data_7049035
loop_
_publ_author_name
'Sapianik, Aleksandr A.'
'Kiskin, Mikhail A.'
'Kovalenko, Konstantin A.'
'Samsonenko, Denis G.'
'Dybtsev, Danil N.'
'Audebrand, Nathalie'
'Sun, Yaguang'
'Fedin, Vladimir P.'

_publ_section_title
;
 Rational synthesis and dimensionality tuning of MOFs from preorganized
 heterometallic molecular complexes.
;
_journal_issue 11
_journal_name_full 'Dalton transactions (Cambridge, England : 2003)'
_journal_page_first 3676
_journal_page_last 3686
_journal_paper_doi 10.1039/c8dt05136d
_journal_volume 48
_journal_year 2019
_chemical_formula_sum 'C39 H42 Co Li N3 O9'
_chemical_formula_weight 762.62
_space_group_crystal_system monoclinic
_space_group_IT_number 15
_space_group_name_Hall '-I 2ya'
_space_group_name_H-M_alt 'I 1 2/a 1'
_symmetry_space_group_name_Hall '-I 2ya'
_symmetry_space_group_name_H-M 'I 1 2/a 1'
_atom_sites_solution_hydrogens geom
_atom_sites_solution_primary dual
_atom_sites_solution_secondary difmap
_audit_creation_method SHELXL-2017/1
_audit_update_record
;
2018-12-05 deposited with the CCDC.    2019-02-15 downloaded from the CCDC.
;
_cell_angle_alpha 90
_cell_angle_beta 92.248(3)
_cell_angle_gamma 90
_cell_formula_units_Z 4
_cell_length_a 11.2469(4)
_cell_length_b 29.1732(9)
_cell_length_c 12.3612(4)
_cell_measurement_reflns_used 3908
_cell_measurement_temperature 130(2)
_cell_measurement_theta_max 29.27
_cell_measurement_theta_min 4.09
_cell_volume 4052.7(2)
_computing_cell_refinement 'CrysAlisPro 1.171.38.41 (Rigaku OD, 2015)'
_computing_data_collection 'CrysAlisPro 1.171.38.41 (Rigaku OD, 2015)'
_computing_data_reduction 'CrysAlisPro 1.171.38.41 (Rigaku OD, 2015)'
_computing_molecular_graphics 'ShelXle (H\"ubschle, 2011)'
_computing_publication_material 'CIFTAB-2017 (Sheldrick, 2015)'
_computing_structure_refinement 'SHELXL-2017 (Sheldrick, 2015)'
_computing_structure_solution 'SHELXT-2014 (Sheldrick, 2015)'
_diffrn_ambient_temperature 130(2)
_diffrn_detector 'CCD plate'
_diffrn_detector_area_resol_mean 10.6168
_diffrn_detector_type AtlasS2
_diffrn_measured_fraction_theta_full 0.997
_diffrn_measured_fraction_theta_max 0.845
_diffrn_measurement_device 'four-circle diffractometer'
_diffrn_measurement_device_type 'New Xcalibur, AtlasS2'
_diffrn_measurement_method '\w scans'
_diffrn_radiation_monochromator graphite
_diffrn_radiation_probe x-ray
_diffrn_radiation_source 'fine-focus sealed tube'
_diffrn_radiation_type MoK\a
_diffrn_radiation_wavelength 0.71073
_diffrn_reflns_av_R_equivalents 0.0186
_diffrn_reflns_av_unetI/netI 0.0312
_diffrn_reflns_Laue_measured_fraction_full 0.997
_diffrn_reflns_Laue_measured_fraction_max 0.845
_diffrn_reflns_limit_h_max 15
_diffrn_reflns_limit_h_min -14
_diffrn_reflns_limit_k_max 36
_diffrn_reflns_limit_k_min -34
_diffrn_reflns_limit_l_max 15
_diffrn_reflns_limit_l_min -14
_diffrn_reflns_number 10599
_diffrn_reflns_point_group_measured_fraction_full 0.997
_diffrn_reflns_point_group_measured_fraction_max 0.845
_diffrn_reflns_theta_full 25.500
_diffrn_reflns_theta_max 29.498
_diffrn_reflns_theta_min 3.583
_diffrn_source 'sealed X-ray tube'
_exptl_absorpt_coefficient_mu 0.478
_exptl_absorpt_correction_T_max 1.00000
_exptl_absorpt_correction_T_min 0.96098
_exptl_absorpt_correction_type multi-scan
_exptl_absorpt_process_details
;
CrysAlisPro 1.171.38.41 (Rigaku Oxford Diffraction, 2015)
Empirical absorption correction using spherical harmonics,
implemented in SCALE3 ABSPACK scaling algorithm.
;
_exptl_crystal_colour blue
_exptl_crystal_density_diffrn 1.250
_exptl_crystal_description block
_exptl_crystal_F_000 1596
_exptl_crystal_size_max 0.38
_exptl_crystal_size_mid 0.17
_exptl_crystal_size_min 0.11
_refine_diff_density_max 0.875
_refine_diff_density_min -0.804
_refine_diff_density_rms 0.107
_refine_ls_extinction_method none
_refine_ls_goodness_of_fit_ref 1.053
_refine_ls_hydrogen_treatment constr
_refine_ls_matrix_type full
_refine_ls_number_parameters 215
_refine_ls_number_reflns 4784
_refine_ls_number_restraints 30
_refine_ls_restrained_S_all 1.067
_refine_ls_R_factor_all 0.0934
_refine_ls_R_factor_gt 0.0782
_refine_ls_shift/su_max 0.000
_refine_ls_shift/su_mean 0.000
_refine_ls_structure_factor_coef Fsqd
_refine_ls_weighting_details 'w=1/[\s^2^(Fo^2^)+(0.1681P)^2^+7.4099P] where P=(Fo^2^+2Fc^2^)/3'
_refine_ls_weighting_scheme calc
_refine_ls_wR_factor_gt 0.2430
_refine_ls_wR_factor_ref 0.2578
_reflns_Friedel_coverage 0.000
_reflns_number_gt 3780
_reflns_number_total 4784
_reflns_threshold_expression >2\s(I)
_cod_data_source_file c8dt05136d2.cif
_cod_data_source_block qch3cnco_sq
_cod_depositor_comments 'Adding full bibliography for 7049032--7049036.cif.'
_cod_database_code 7049035
_shelx_shelxl_version_number 2017/1
_shelx_space_group_comment
;
The symmetry employed for this shelxl refinement is uniquely defined
by the following loop, which should always be used as a source of
symmetry information in preference to the above space-group names.
They are only intended as comments.
;
_shelx_estimated_absorpt_t_min 0.839
_shelx_estimated_absorpt_t_max 0.949

loop_
_space_group_symop_operation_xyz
'x, y, z'
'-x+1/2, y, -z'
'x+1/2, y+1/2, z+1/2'
'-x+1, y+1/2, -z+1/2'
'-x, -y, -z'
'x-1/2, -y, z'
'-x+1/2, -y+1/2, -z+1/2'
'x, -y+1/2, z+1/2'

loop_
_atom_site_label
_atom_site_type_symbol
_atom_site_fract_x
_atom_site_fract_y
_atom_site_fract_z
_atom_site_U_iso_or_equiv
_atom_site_adp_type
_atom_site_occupancy
_atom_site_site_symmetry_order
_atom_site_calc_flag
_atom_site_refinement_flags_posn
_atom_site_refinement_flags_adp
_atom_site_refinement_flags_occupancy
Co1 Co 0.34678(7) 0.62460(2) 0.41358(6) 0.0265(3) Uani 0.5 1 d . . P
Li1 Li 0.34678(7) 0.62460(2) 0.41358(6) 0.0265(3) Uani 0.5 1 d . . P
O1 O 0.4117(2) 0.58300(9) 0.51884(18) 0.0442(6) Uani 1 1 d . . .
O2 O 0.29763(19) 0.60020(7) 0.65688(18) 0.0351(5) Uani 1 1 d . . .
O3 O 0.6805(2) 0.18801(8) 1.0627(2) 0.0433(6) Uani 1 1 d . . .
C1 C 0.3854(3) 0.58112(9) 0.6170(2) 0.0275(6) Uani 1 1 d . . .
C2 C 0.4670(2) 0.55452(9) 0.6925(2) 0.0232(5) Uani 1 1 d . . .
C3 C 0.5429(3) 0.52090(10) 0.6554(2) 0.0306(7) Uani 1 1 d . . .
H3 H 0.547237 0.515505 0.579847 0.037 Uiso 1 1 calc R U .
C4 C 0.6127(3) 0.49506(10) 0.7284(2) 0.0287(6) Uani 1 1 d . . .
H4 H 0.662179 0.471377 0.702708 0.034 Uiso 1 1 calc R U .
C5 C 0.6099(2) 0.50387(8) 0.8390(2) 0.0206(5) Uani 1 1 d . . .
C6 C 0.5362(2) 0.53856(9) 0.8753(2) 0.0241(6) Uani 1 1 d . . .
H6 H 0.535276 0.545323 0.950487 0.029 Uiso 1 1 calc R U .
C7 C 0.4642(2) 0.56333(9) 0.8027(2) 0.0245(6) Uani 1 1 d . . .
H7 H 0.412873 0.586383 0.828544 0.029 Uiso 1 1 calc R U .
C8 C 0.750000 0.50106(12) 1.000000 0.0212(7) Uani 1 2 d S T P
H8 H 0.750000 0.533624 0.999999 0.025 Uiso 1 2 calc R U P
C9 C 0.6843(2) 0.47765(8) 0.9194(2) 0.0205(5) Uani 1 1 d . . .
C10 C 0.6875(2) 0.42988(8) 0.9183(2) 0.0202(5) Uani 1 1 d . . .
H10 H 0.646801 0.413539 0.861609 0.024 Uiso 1 1 calc R U .
C11 C 0.750000 0.40594(11) 1.000000 0.0188(7) Uani 1 2 d S T P
C12 C 0.750000 0.35517(12) 1.000000 0.0199(7) Uani 1 2 d S T P
C13 C 0.7664(3) 0.33059(9) 0.9042(2) 0.0264(6) Uani 1 1 d . . .
H13 H 0.775325 0.346603 0.838110 0.032 Uiso 1 1 calc R U .
C14 C 0.7697(3) 0.28325(9) 0.9054(2) 0.0305(6) Uani 1 1 d . . .
H14 H 0.785582 0.267019 0.840904 0.037 Uiso 1 1 calc R U .
C15 C 0.750000 0.25915(13) 1.000000 0.0287(8) Uani 1 2 d S T P
C16 C 0.750000 0.20774(14) 1.000000 0.0345(10) Uani 1 2 d S T P
O1D O 0.4661(2) 0.62722(8) 0.29621(19) 0.0394(6) Uani 1 1 d . U .
N1D N 0.6255(4) 0.6325(2) 0.1944(4) 0.0848(10) Uani 1 1 d . U .
C1D C 0.5697(5) 0.6178(2) 0.2805(5) 0.0702(11) Uani 1 1 d . U .
C2D C 0.6379(5) 0.5863(2) 0.3577(5) 0.0787(11) Uani 1 1 d . U .
H2D1 H 0.719138 0.582422 0.333370 0.118 Uiso 1 1 calc R U .
H2D2 H 0.640411 0.599667 0.430467 0.118 Uiso 1 1 calc R U .
H2D3 H 0.598204 0.556421 0.359167 0.118 Uiso 1 1 calc R U .
C3D C 0.7487(5) 0.6226(2) 0.1699(6) 0.0886(12) Uani 1 1 d . U .
H3D1 H 0.767826 0.637458 0.101675 0.133 Uiso 1 1 calc R U .
H3D2 H 0.801723 0.634271 0.228402 0.133 Uiso 1 1 calc R U .
H3D3 H 0.759405 0.589375 0.163221 0.133 Uiso 1 1 calc R U .
C4D C 0.5623(5) 0.6619(3) 0.1153(5) 0.0873(12) Uani 1 1 d . U .
H4D1 H 0.615362 0.669662 0.056958 0.131 Uiso 1 1 calc R U .
H4D2 H 0.492372 0.645656 0.084941 0.131 Uiso 1 1 calc R U .
H4D3 H 0.536919 0.690049 0.150906 0.131 Uiso 1 1 calc R U .

loop_
_atom_site_aniso_label
_atom_site_aniso_U_11
_atom_site_aniso_U_22
_atom_site_aniso_U_33
_atom_site_aniso_U_23
_atom_site_aniso_U_13
_atom_site_aniso_U_12
Co1 0.0322(4) 0.0195(4) 0.0274(4) 0.0007(2) -0.0031(3) 0.0014(3)
Li1 0.0322(4) 0.0195(4) 0.0274(4) 0.0007(2) -0.0031(3) 0.0014(3)
O1 0.0652(16) 0.0384(13) 0.0280(12) 0.0066(9) -0.0108(10) 0.0151(12)
O2 0.0358(11) 0.0272(11) 0.0410(12) -0.0009(9) -0.0126(9) 0.0096(9)
O3 0.0612(16) 0.0192(11) 0.0492(14) 0.0101(9) -0.0028(12) -0.0064(10)
C1 0.0367(15) 0.0169(12) 0.0279(14) 0.0025(10) -0.0120(11) 0.0008(11)
C2 0.0292(13) 0.0173(12) 0.0225(12) 0.0029(9) -0.0056(10) 0.0002(10)
C3 0.0439(16) 0.0278(14) 0.0193(13) -0.0049(10) -0.0086(11) 0.0113(12)
C4 0.0411(15) 0.0205(13) 0.0236(13) -0.0068(10) -0.0086(11) 0.0113(11)
C5 0.0282(12) 0.0131(11) 0.0199(12) 0.0008(8) -0.0057(9) 0.0002(9)
C6 0.0325(14) 0.0221(13) 0.0175(12) 0.0012(9) -0.0010(10) 0.0035(11)
C7 0.0281(13) 0.0205(12) 0.0249(13) 0.0022(10) -0.0002(10) 0.0041(10)
C8 0.0301(18) 0.0117(15) 0.0213(17) 0.000 -0.0041(14) 0.000
C9 0.0264(12) 0.0151(12) 0.0196(12) 0.0014(9) -0.0034(9) 0.0017(9)
C10 0.0279(12) 0.0148(11) 0.0175(11) -0.0022(8) -0.0031(9) -0.0013(9)
C11 0.0277(17) 0.0099(15) 0.0188(16) 0.000 0.0008(13) 0.000
C12 0.0277(17) 0.0113(15) 0.0204(17) 0.000 -0.0018(13) 0.000
C13 0.0437(16) 0.0154(12) 0.0201(12) -0.0005(9) 0.0011(11) -0.0029(11)
C14 0.0487(18) 0.0171(13) 0.0259(14) -0.0054(10) 0.0056(12) -0.0032(12)
C15 0.042(2) 0.0123(17) 0.032(2) 0.000 0.0029(17) 0.000
C16 0.049(3) 0.0142(18) 0.040(2) 0.000 -0.0036(19) 0.000
O1D 0.0368(12) 0.0433(14) 0.0387(13) -0.0079(10) 0.0068(10) 0.0014(10)
N1D 0.0638(19) 0.098(3) 0.094(2) -0.0040(19) 0.0186(17) -0.0014(18)
C1D 0.060(2) 0.071(2) 0.080(3) -0.002(2) 0.0026(19) -0.0039(19)
C2D 0.067(2) 0.079(3) 0.090(3) 0.006(2) 0.004(2) 0.001(2)
C3D 0.068(2) 0.101(3) 0.098(3) -0.008(2) 0.022(2) 0.002(2)
C4D 0.067(2) 0.101(3) 0.095(3) 0.004(2) 0.018(2) -0.003(2)

loop_
_atom_type_symbol
_atom_type_description
_atom_type_scat_dispersion_real
_atom_type_scat_dispersion_imag
_atom_type_scat_source
C C 0.0033 0.0016 'International Tables Vol C Tables 4.2.6.8 and 6.1.1.4'
H H 0.0000 0.0000 'International Tables Vol C Tables 4.2.6.8 and 6.1.1.4'
Li Li -0.0003 0.0001 'International Tables Vol C Tables 4.2.6.8 and 6.1.1.4'
N N 0.0061 0.0033 'International Tables Vol C Tables 4.2.6.8 and 6.1.1.4'
O O 0.0106 0.0060 'International Tables Vol C Tables 4.2.6.8 and 6.1.1.4'
Co Co 0.3494 0.9721 'International Tables Vol C Tables 4.2.6.8 and 6.1.1.4'

loop_
_geom_angle_atom_site_label_1
_geom_angle_atom_site_label_2
_geom_angle_atom_site_label_3
_geom_angle
_geom_angle_site_symmetry_1
_geom_angle_site_symmetry_3
_geom_angle_publ_flag
O1 Co1 O2 111.32(11) . 2_556 yes
O1 Co1 O1D 105.51(12) . . yes
O2 Co1 O1D 105.01(11) 2_556 . yes
O3 Co1 O1 125.11(11) 4_556 . yes
O3 Co1 O2 106.73(11) 4_556 2_556 yes
O3 Co1 O1D 100.98(11) 4_556 . yes
C1 O1 Co1 125.9(2) . . ?
C1 O2 Co1 130.03(19) . 2_556 ?
C16 O3 Co1 130.3(3) . 4_546 ?
O1 C1 C2 117.4(3) . . ?
O2 C1 O1 125.4(3) . . ?
O2 C1 C2 117.3(3) . . ?
C3 C2 C1 121.9(2) . . ?
C7 C2 C1 118.6(2) . . ?
C7 C2 C3 119.5(2) . . ?
C2 C3 H3 119.8 . . ?
C2 C3 C4 120.3(2) . . ?
C4 C3 H3 119.8 . . ?
C3 C4 H4 119.9 . . ?
C5 C4 C3 120.2(3) . . ?
C5 C4 H4 119.9 . . ?
C4 C5 C6 119.1(2) . . ?
C4 C5 C9 121.9(2) . . ?
C6 C5 C9 119.0(2) . . ?
C5 C6 H6 119.7 . . ?
C7 C6 C5 120.6(2) . . ?
C7 C6 H6 119.7 . . ?
C2 C7 H7 119.9 . . ?
C6 C7 C2 120.2(2) . . ?
C6 C7 H7 119.9 . . ?
C9 C8 H8 119.3 . . ?
C9 C8 H8 119.3 2_657 . ?
C9 C8 C9 121.4(3) . 2_657 ?
C8 C9 C5 119.6(2) . . ?
C10 C9 C5 121.5(2) . . ?
C10 C9 C8 118.9(2) . . ?
C9 C10 H10 119.8 . . ?
C9 C10 C11 120.4(2) . . ?
C11 C10 H10 119.8 . . ?
C10 C11 C10 119.9(3) . 2_657 ?
C10 C11 C12 120.04(15) . . ?
C10 C11 C12 120.05(15) 2_657 . ?
C13 C12 C11 120.75(16) . . ?
C13 C12 C11 120.75(16) 2_657 . ?
C13 C12 C13 118.5(3) 2_657 . ?
C12 C13 H13 119.8 . . ?
C14 C13 C12 120.4(3) . . ?
C14 C13 H13 119.8 . . ?
C13 C14 H14 119.7 . . ?
C13 C14 C15 120.6(3) . . ?
C15 C14 H14 119.7 . . ?
C14 C15 C14 119.2(4) . 2_657 ?
C14 C15 C16 120.38(18) 2_657 . ?
C14 C15 C16 120.39(18) . . ?
O3 C16 O3 125.7(4) 2_657 . ?
O3 C16 C15 117.2(2) . . ?
O3 C16 C15 117.2(2) 2_657 . ?
C1D O1D Co1 140.6(3) . . ?
C1D N1D C3D 125.9(6) . . ?
C1D N1D C4D 119.4(5) . . ?
C3D N1D C4D 114.7(5) . . ?
O1D C1D N1D 122.7(5) . . ?
O1D C1D C2D 120.0(5) . . ?
N1D C1D C2D 117.2(5) . . ?
C1D C2D H2D1 109.5 . . ?
C1D C2D H2D2 109.5 . . ?
C1D C2D H2D3 109.5 . . ?
H2D1 C2D H2D2 109.5 . . ?
H2D1 C2D H2D3 109.5 . . ?
H2D2 C2D H2D3 109.5 . . ?
N1D C3D H3D1 109.5 . . ?
N1D C3D H3D2 109.5 . . ?
N1D C3D H3D3 109.5 . . ?
H3D1 C3D H3D2 109.5 . . ?
H3D1 C3D H3D3 109.5 . . ?
H3D2 C3D H3D3 109.5 . . ?
N1D C4D H4D1 109.5 . . ?
N1D C4D H4D2 109.5 . . ?
N1D C4D H4D3 109.5 . . ?
H4D1 C4D H4D2 109.5 . . ?
H4D1 C4D H4D3 109.5 . . ?
H4D2 C4D H4D3 109.5 . . ?

loop_
_geom_bond_atom_site_label_1
_geom_bond_atom_site_label_2
_geom_bond_distance
_geom_bond_site_symmetry_2
_geom_bond_publ_flag
Co1 O1 1.904(2) . yes
Co1 O2 1.947(2) 2_556 yes
Co1 O3 1.900(2) 4_556 yes
Co1 O1D 2.016(3) . yes
O1 C1 1.261(4) . ?
O2 C1 1.251(4) . ?
O3 C16 1.261(3) . ?
C1 C2 1.500(3) . ?
C2 C3 1.390(4) . ?
C2 C7 1.388(4) . ?
C3 H3 0.9500 . ?
C3 C4 1.394(4) . ?
C4 H4 0.9500 . ?
C4 C5 1.392(4) . ?
C5 C6 1.394(4) . ?
C5 C9 1.486(3) . ?
C6 H6 0.9500 . ?
C6 C7 1.388(4) . ?
C7 H7 0.9500 . ?
C8 H8 0.9500 . ?
C8 C9 1.395(3) . ?
C8 C9 1.395(3) 2_657 ?
C9 C10 1.394(3) . ?
C10 H10 0.9500 . ?
C10 C11 1.395(3) . ?
C11 C12 1.481(4) . ?
C12 C13 1.402(3) 2_657 ?
C12 C13 1.403(3) . ?
C13 H13 0.9500 . ?
C13 C14 1.382(4) . ?
C14 H14 0.9500 . ?
C14 C15 1.390(3) . ?
C15 C16 1.500(5) . ?
O1D C1D 1.219(6) . ?
N1D C1D 1.327(7) . ?
N1D C3D 1.459(8) . ?
N1D C4D 1.465(8) . ?
C1D C2D 1.512(8) . ?
C2D H2D1 0.9800 . ?
C2D H2D2 0.9800 . ?
C2D H2D3 0.9800 . ?
C3D H3D1 0.9800 . ?
C3D H3D2 0.9800 . ?
C3D H3D3 0.9800 . ?
C4D H4D1 0.9800 . ?
C4D H4D2 0.9800 . ?
C4D H4D3 0.9800 . ?
